data_7715652
loop_
_publ_author_name
'Borys, Andryj M.'
'Vedani, Luca'
'Hevia, Eva'

_publ_section_title
;
 The coordination of alkali-metal nickelates to organic &#x3c0;-systems:
 synthetic, structural and spectroscopic insights.
;
_journal_issue 19
_journal_name_full 'Dalton transactions (Cambridge, England : 2003)'
_journal_page_first 8382
_journal_page_last 8390
_journal_paper_doi 10.1039/d4dt00889h
_journal_volume 53
_journal_year 2024
_chemical_formula_moiety 'C37 H50 K2 Ni O7'
_chemical_formula_sum 'C37 H50 K2 Ni O7'
_chemical_formula_weight 743.68
_space_group_crystal_system monoclinic
_space_group_IT_number 15
_space_group_name_Hall '-I 2ya'
_space_group_name_H-M_alt 'I 1 2/a 1'
_atom_sites_solution_hydrogens mixed
_atom_sites_solution_primary dual
_audit_creation_date 2023-10-17
_audit_creation_method
;
Olex2 1.5
(compiled 2023.03.06 svn.rbb2c1857 for OlexSys, GUI svn.r6748)
;
_audit_update_record
;
2024-01-17 deposited with the CCDC.	2024-04-03 downloaded from the CCDC.
;
_cell_angle_alpha 90
_cell_angle_beta 98.4080(10)
_cell_angle_gamma 90
_cell_formula_units_Z 8
_cell_length_a 26.5914(4)
_cell_length_b 15.6226(2)
_cell_length_c 19.9575(3)
_cell_measurement_reflns_used 54386
_cell_measurement_temperature 100.15
_cell_measurement_theta_max 33.5360
_cell_measurement_theta_min 2.3560
_cell_volume 8201.8(2)
_computing_cell_refinement 'CrysAlisPro 1.171.42.89a (Rigaku OD, 2023)'
_computing_data_collection 'CrysAlisPro 1.171.42.89a (Rigaku OD, 2023)'
_computing_data_reduction 'CrysAlisPro 1.171.42.89a (Rigaku OD, 2023)'
_computing_molecular_graphics 'Olex2 1.5 (Dolomanov et al., 2009)'
_computing_publication_material 'Olex2 1.5 (Dolomanov et al., 2009)'
_computing_structure_refinement 'SHELXL 2018/3 (Sheldrick, 2015)'
_computing_structure_solution 'SHELXT 2018/2 (Sheldrick, 2018)'
_diffrn_ambient_temperature 100.15
_diffrn_detector 'Hybrid Pixel Array Detector'
_diffrn_detector_area_resol_mean 10.0000
_diffrn_detector_type 'HyPix-Arc 100'
_diffrn_measured_fraction_theta_full 0.999
_diffrn_measured_fraction_theta_max 1.000
_diffrn_measurement_details
;
List of Runs (angles in degrees, time in seconds):

  # Type    Start    End  Width  t~exp~   \w     \q     \k     \f   Frames
#--------------------------------------------------------------------------
  1  \w    -36.00  51.00   0.50    1.00    --   13.22 -92.00  69.00  174
  2  \w    -51.00  40.00   0.50    1.00    --  -13.69  92.00-177.00  182
  3  \w    -35.00  23.00   0.50    1.00    --  -13.69 -92.00  69.00  116
  4  \w     -8.00  90.00   0.50    1.00    --   13.22  57.00   0.00  196
  5  \w     -8.00  90.00   0.50    1.00    --   13.22  57.00-150.00  196
  6  \w    -56.00  42.00   0.50    1.00    --   13.22 -77.00-120.00  196
  7  \w    -25.00  67.00   0.50    1.00    --  -13.69  19.00 -30.00  184
  8  \w    -18.00  54.00   0.50    1.00    --   13.22 -99.00 120.00  144
  9  \w    -18.00  54.00   0.50    1.00    --   13.22 -99.00 -30.00  144
 10  \w    -19.00  28.00   0.50    1.00    --  -13.69 -99.00-150.00   94
 11  \w    -19.00   6.00   0.50    1.00    --  -13.69 -99.00   0.00   50
 12  \w    -87.00 -42.00   0.50    1.00    --  -13.69-178.00  30.00   90
;
_diffrn_measurement_device 'four-circle diffractometer'
_diffrn_measurement_device_type 'XtaLAB Synergy R, HyPix-Arc 100'
_diffrn_measurement_method '\w scans'
_diffrn_orient_matrix_type 'CrysAlisPro convention (1999,Acta A55,543-557)'
_diffrn_orient_matrix_UB_11 0.0143450000
_diffrn_orient_matrix_UB_12 0.0336645000
_diffrn_orient_matrix_UB_13 0.0173423000
_diffrn_orient_matrix_UB_21 -0.0201474000
_diffrn_orient_matrix_UB_22 0.0083632000
_diffrn_orient_matrix_UB_23 0.0187638000
_diffrn_orient_matrix_UB_31 0.0107321000
_diffrn_orient_matrix_UB_32 -0.0292848000
_diffrn_orient_matrix_UB_33 0.0252679000
_diffrn_radiation_monochromator mirror
_diffrn_radiation_probe x-ray
_diffrn_radiation_type 'Mo K\a'
_diffrn_radiation_wavelength 0.71073
_diffrn_reflns_av_R_equivalents 0.0359
_diffrn_reflns_av_unetI/netI 0.0196
_diffrn_reflns_Laue_measured_fraction_full 0.999
_diffrn_reflns_Laue_measured_fraction_max 1.000
_diffrn_reflns_limit_h_max 37
_diffrn_reflns_limit_h_min -37
_diffrn_reflns_limit_k_max 22
_diffrn_reflns_limit_k_min -22
_diffrn_reflns_limit_l_max 28
_diffrn_reflns_limit_l_min -28
_diffrn_reflns_number 121855
_diffrn_reflns_point_group_measured_fraction_full 0.999
_diffrn_reflns_point_group_measured_fraction_max 1.000
_diffrn_reflns_theta_full 25.242
_diffrn_reflns_theta_max 30.034
_diffrn_reflns_theta_min 2.167
_diffrn_source 'micro-focus sealed X-ray tube'
_diffrn_source_type 'Mova (Mo) X-ray Source'
_exptl_absorpt_coefficient_mu 0.717
_exptl_absorpt_correction_T_max 0.902
_exptl_absorpt_correction_T_min 0.795
_exptl_absorpt_correction_type analytical
_exptl_absorpt_process_details
;
CrysAlisPro 1.171.42.89a (Rigaku Oxford Diffraction, 2023)
Analytical numeric absorption correction using a multifaceted crystal
model based on expressions derived by R.C. Clark & J.S. Reid.
(Clark, R. C. & Reid, J. S. (1995). Acta Cryst. A51, 887-897)
Empirical absorption correction using spherical harmonics,
implemented in SCALE3 ABSPACK scaling algorithm.
;
_exptl_crystal_colour purple
_exptl_crystal_density_diffrn 1.205
_exptl_crystal_description block
_exptl_crystal_F_000 3152
_exptl_crystal_size_max 0.393
_exptl_crystal_size_mid 0.243
_exptl_crystal_size_min 0.168
_refine_diff_density_max 0.706
_refine_diff_density_min -0.338
_refine_diff_density_rms 0.058
_refine_ls_extinction_method none
_refine_ls_goodness_of_fit_ref 1.036
_refine_ls_hydrogen_treatment mixed
_refine_ls_matrix_type full
_refine_ls_number_parameters 487
_refine_ls_number_reflns 12004
_refine_ls_number_restraints 80
_refine_ls_restrained_S_all 1.042
_refine_ls_R_factor_all 0.0460
_refine_ls_R_factor_gt 0.0370
_refine_ls_shift/su_max 0.003
_refine_ls_shift/su_mean 0.000
_refine_ls_structure_factor_coef Fsqd
_refine_ls_weighting_details 'w=1/[\s^2^(Fo^2^)+(0.0513P)^2^+5.7371P] where P=(Fo^2^+2Fc^2^)/3'
_refine_ls_weighting_scheme calc
_refine_ls_wR_factor_gt 0.0933
_refine_ls_wR_factor_ref 0.0970
_reflns_Friedel_coverage 0.000
_reflns_number_gt 10154
_reflns_number_total 12004
_reflns_threshold_expression 'I > 2\s(I)'
_cod_data_source_file d4dt00889h2.cif
_cod_data_source_block 23eh192_amb-1150-dme
_cod_depositor_comments 'Adding full bibliography for 7715639--7715655.cif.'
_cod_database_code 7715652
_shelx_shelxl_version_number 2018/3
_chemical_oxdiff_formula 'C312  H440  K16  Ni8  O60  '
_chemical_oxdiff_usercomment AMB-1150_DME
_shelx_space_group_comment
;
The symmetry employed for this shelxl refinement is uniquely defined
by the following loop, which should always be used as a source of
symmetry information in preference to the above space-group names.
They are only intended as comments.
;
_shelx_estimated_absorpt_t_max 0.889
_shelx_estimated_absorpt_t_min 0.766
_olex2_refinement_description
;
1. Fixed Uiso
 At 1.2 times of:
  All C(H) groups, All C(H,H) groups
 At 1.5 times of:
  All C(H,H,H) groups
2. Restrained distances
 O4-C30 \\sim O4A-C30A
 with sigma of 0.02
 O4-C31 \\sim O4A-C31A
 with sigma of 0.02
 C32-C31 \\sim C32A-C31A
 with sigma of 0.02
 O5-C32 \\sim O5A-C32A
 with sigma of 0.02
 O5-C33 \\sim O5A-C33A
 with sigma of 0.02
3. Rigid bond restraints
 C31A, O4A, C30A
 with sigma for 1-2 distances of 0.01 and sigma for 1-3 distances of 0.01
4. Uiso/Uaniso restraints and constraints
Uanis(C30) \\sim Ueq, Uanis(C30A) \\sim Ueq, Uanis(O4) \\sim Ueq, Uanis(O4A)
\\sim Ueq, Uanis(C31) \\sim Ueq, Uanis(C31A) \\sim Ueq, Uanis(C32) \\sim Ueq,
Uanis(C32A) \\sim Ueq, Uanis(O5) \\sim Ueq, Uanis(O5A) \\sim Ueq, Uanis(C33)
\\sim Ueq, Uanis(C33A) \\sim Ueq: with sigma of 0.01 and sigma for terminal
atoms of 0.01
5. Others
 Sof(C30A)=Sof(H30D)=Sof(H30E)=Sof(H30F)=Sof(O4A)=Sof(C31A)=Sof(H31C)=
 Sof(H31D)=Sof(C32A)=Sof(H32C)=Sof(H32D)=Sof(O5A)=Sof(C33A)=Sof(H33D)=Sof(H33E)=
 Sof(H33F)=1-FVAR(1)
 Sof(O4)=Sof(O5)=Sof(C31)=Sof(H31B)=Sof(H31A)=Sof(C32)=Sof(H32A)=Sof(H32B)=
 Sof(C33)=Sof(H33A)=Sof(H33B)=Sof(H33C)=Sof(C30)=Sof(H30B)=Sof(H30A)=Sof(H30C)=
 FVAR(1)
6.a Secondary CH2 refined with riding coordinates:
 C28(H28A,H28B), C27(H27A,H27B), C36(H36A,H36B), C35(H35A,H35B), C31(H31B,
 H31A), C32(H32A,H32B), C31A(H31C,H31D), C32A(H32C,H32D)
6.b Me refined with riding coordinates:
 C33(H33A,H33B,H33C), C30(H30B,H30A,H30C), C30A(H30D,H30E,H30F), C33A(H33D,
 H33E,H33F)
6.c Aromatic/amide H refined with riding coordinates:
 C12(H12), C10(H10), C15(H15), C11(H11), C8(H8), C25(H25), C2(H2), C21(H21),
 C19(H19), C9(H9), C6(H6), C3(H3), C16(H16), C17(H17), C18(H18), C24(H24),
 C23(H23), C4(H4), C5(H5)
6.d Idealised Me refined as rotating group:
 C26(H26A,H26B,H26C), C29(H29A,H29B,H29C), C34(H34A,H34B,H34C), C37(H37A,H37B,
 H37C)
;
_smtbx_masks_void_probe_radius 1.2
_smtbx_masks_void_truncation_radius 1.2
_olex2_submission_special_instructions 'No special instructions were received'
_oxdiff_exptl_absorpt_empirical_details
;
Empirical correction (ABSPACK) includes:
- Absorption correction using spherical harmonics
- Frame scaling
;
_oxdiff_exptl_absorpt_empirical_full_max 1.508
_oxdiff_exptl_absorpt_empirical_full_min 0.616

loop_
_space_group_symop_operation_xyz
'x, y, z'
'-x+1/2, y, -z'
'x+1/2, y+1/2, z+1/2'
'-x+1, y+1/2, -z+1/2'
'-x, -y, -z'
'x-1/2, -y, z'
'-x+1/2, -y+1/2, -z+1/2'
'x, -y+1/2, z+1/2'

loop_
_atom_site_label
_atom_site_type_symbol
_atom_site_fract_x
_atom_site_fract_y
_atom_site_fract_z
_atom_site_U_iso_or_equiv
_atom_site_adp_type
_atom_site_occupancy
_atom_site_site_symmetry_order
_atom_site_calc_flag
_atom_site_refinement_flags_posn
_atom_site_refinement_flags_adp
_atom_site_refinement_flags_occupancy
_atom_site_disorder_assembly
_atom_site_disorder_group
Ni1 Ni 0.63491(2) 0.52156(2) 0.41610(2) 0.02218(5) Uani 1 1 d . . . . .
K2 K 0.79948(2) 0.45116(2) 0.43951(2) 0.02724(7) Uani 1 1 d . . . . .
K1 K 0.54295(2) 0.71118(2) 0.41719(2) 0.03267(8) Uani 1 1 d . . . . .
O1 O 0.70041(4) 0.46617(6) 0.42883(5) 0.02441(19) Uani 1 1 d . . . . .
O3 O 0.83500(4) 0.41300(8) 0.31784(6) 0.0353(2) Uani 1 1 d . . . . .
O6 O 0.49251(5) 0.84231(8) 0.34216(6) 0.0386(3) Uani 1 1 d . . . . .
O2 O 0.80045(5) 0.27507(8) 0.39121(6) 0.0389(3) Uani 1 1 d . . . . .
O7 O 0.59668(5) 0.81497(8) 0.34038(6) 0.0402(3) Uani 1 1 d . . . . .
C1 C 0.63436(5) 0.59536(9) 0.49346(7) 0.0250(3) Uani 1 1 d . . . . .
C12 C 0.56360(5) 0.58283(9) 0.30220(7) 0.0256(3) Uani 1 1 d . . . . .
H12 H 0.592860 0.597203 0.282375 0.031 Uiso 1 1 calc R U . . .
C7 C 0.57048(5) 0.53987(8) 0.36544(7) 0.0237(3) Uani 1 1 d . . . . .
C13 C 0.67426(5) 0.44835(9) 0.36571(7) 0.0238(3) Uani 1 1 d . . . . .
C14 C 0.65367(5) 0.36040(9) 0.35528(7) 0.0247(3) Uani 1 1 d . . . . .
C10 C 0.47198(6) 0.58297(10) 0.29363(8) 0.0318(3) Uani 1 1 d . . . . .
H10 H 0.439504 0.599611 0.271064 0.038 Uiso 1 1 calc R U . . .
C15 C 0.67513(6) 0.29284(10) 0.39602(8) 0.0309(3) Uani 1 1 d . . . . .
H15 H 0.703759 0.303692 0.429342 0.037 Uiso 1 1 calc R U . . .
C20 C 0.68864(5) 0.49953(9) 0.30918(7) 0.0252(3) Uani 1 1 d . . . . .
C11 C 0.51598(6) 0.60501(10) 0.26769(7) 0.0294(3) Uani 1 1 d . . . . .
H11 H 0.513567 0.635432 0.226130 0.035 Uiso 1 1 calc R U . . .
C8 C 0.52446(5) 0.51584(9) 0.38805(8) 0.0281(3) Uani 1 1 d . . . . .
H8 H 0.526300 0.484302 0.429035 0.034 Uiso 1 1 calc R U . . .
C25 C 0.67664(6) 0.47800(10) 0.24018(7) 0.0296(3) Uani 1 1 d . . . . .
H25 H 0.659610 0.425602 0.227951 0.036 Uiso 1 1 calc R U . . .
C2 C 0.59831(6) 0.59670(10) 0.53881(7) 0.0292(3) Uani 1 1 d . . . . .
H2 H 0.569465 0.560368 0.529782 0.035 Uiso 1 1 calc R U . . .
C21 C 0.71561(5) 0.57684(9) 0.32415(8) 0.0286(3) Uani 1 1 d . . . . .
H21 H 0.725374 0.592968 0.370109 0.034 Uiso 1 1 calc R U . . .
C22 C 0.72817(6) 0.62992(10) 0.27292(9) 0.0351(3) Uani 1 1 d . . . . .
C19 C 0.61090(5) 0.34114(10) 0.30763(7) 0.0282(3) Uani 1 1 d . . . . .
H19 H 0.594935 0.385648 0.279838 0.034 Uiso 1 1 calc R U . . .
C9 C 0.47663(6) 0.53602(10) 0.35335(8) 0.0317(3) Uani 1 1 d . . . . .
H9 H 0.446987 0.517567 0.370614 0.038 Uiso 1 1 calc R U . . .
C6 C 0.67540(6) 0.65281(10) 0.51148(8) 0.0313(3) Uani 1 1 d . . . . .
H6 H 0.701118 0.655514 0.483134 0.038 Uiso 1 1 calc R U . . .
C3 C 0.60290(7) 0.64879(11) 0.59636(8) 0.0362(3) Uani 1 1 d . . . . .
H3 H 0.577685 0.646469 0.625473 0.043 Uiso 1 1 calc R U . . .
C16 C 0.65551(7) 0.21035(10) 0.38882(9) 0.0370(3) Uani 1 1 d . . . . .
H16 H 0.670876 0.165672 0.416969 0.044 Uiso 1 1 calc R U . . .
C17 C 0.61355(7) 0.19291(10) 0.34067(8) 0.0357(3) Uani 1 1 d . . . . .
H17 H 0.600179 0.136519 0.335549 0.043 Uiso 1 1 calc R U . . .
C18 C 0.59140(6) 0.25902(10) 0.30010(8) 0.0319(3) Uani 1 1 d . . . . .
H18 H 0.562701 0.247777 0.266996 0.038 Uiso 1 1 calc R U . . .
C24 C 0.68917(6) 0.53178(11) 0.18941(8) 0.0365(3) Uani 1 1 d . . . . .
H24 H 0.680127 0.515855 0.143281 0.044 Uiso 1 1 calc R U . . .
C28 C 0.81371(7) 0.26579(12) 0.32516(9) 0.0408(4) Uani 1 1 d . . . . .
H28A H 0.793846 0.218494 0.301184 0.049 Uiso 1 1 calc R U . . .
H28B H 0.850257 0.251485 0.328379 0.049 Uiso 1 1 calc R U . . .
C27 C 0.80302(7) 0.34687(12) 0.28660(8) 0.0393(4) Uani 1 1 d . . . . .
H27A H 0.809252 0.338758 0.239312 0.047 Uiso 1 1 calc R U . . .
H27B H 0.766932 0.363055 0.285722 0.047 Uiso 1 1 calc R U . . .
C23 C 0.71462(7) 0.60815(11) 0.20528(9) 0.0383(4) Uani 1 1 d . . . . .
H23 H 0.722655 0.644967 0.170471 0.046 Uiso 1 1 calc R U . . .
C4 C 0.64373(7) 0.70354(11) 0.61123(8) 0.0387(4) Uani 1 1 d . . . . .
H4 H 0.646817 0.739258 0.650144 0.046 Uiso 1 1 calc R U . . .
O4 O 0.45076(10) 0.72368(14) 0.47788(12) 0.0482(6) Uani 0.711(5) 1 d D U P A 1
C5 C 0.68014(7) 0.70526(11) 0.56811(9) 0.0376(3) Uani 1 1 d . . . . .
H5 H 0.708508 0.742583 0.577420 0.045 Uiso 1 1 calc R U . . .
C36 C 0.56396(7) 0.84815(12) 0.28382(9) 0.0441(4) Uani 1 1 d . . . . .
H36A H 0.549397 0.800580 0.254414 0.053 Uiso 1 1 calc R U . . .
H36B H 0.583440 0.885626 0.256939 0.053 Uiso 1 1 calc R U . . .
C26 C 0.83384(7) 0.48624(12) 0.27570(9) 0.0407(4) Uani 1 1 d . . . . .
H26A H 0.798452 0.502214 0.259878 0.061 Uiso 1 1 calc R U . . .
H26B H 0.851012 0.473332 0.236661 0.061 Uiso 1 1 calc R U . . .
H26C H 0.851239 0.533790 0.301436 0.061 Uiso 1 1 calc R U . . .
C35 C 0.52231(7) 0.89796(11) 0.30794(10) 0.0438(4) Uani 1 1 d . . . . .
H35A H 0.536904 0.943941 0.338978 0.053 Uiso 1 1 calc R U . . .
H35B H 0.500768 0.924822 0.268921 0.053 Uiso 1 1 calc R U . . .
C29 C 0.80262(8) 0.19593(13) 0.42569(11) 0.0509(5) Uani 1 1 d . . . . .
H29A H 0.837420 0.173627 0.430864 0.076 Uiso 1 1 calc R U . . .
H29B H 0.779531 0.155118 0.399636 0.076 Uiso 1 1 calc R U . . .
H29C H 0.792417 0.204107 0.470491 0.076 Uiso 1 1 calc R U . . .
O5 O 0.53736(9) 0.8188(2) 0.51999(16) 0.0596(8) Uani 0.711(5) 1 d D U P A 1
C34 C 0.45513(8) 0.88797(15) 0.37193(11) 0.0547(5) Uani 1 1 d . . . . .
H34A H 0.434086 0.847442 0.393033 0.082 Uiso 1 1 calc R U . . .
H34B H 0.433630 0.920645 0.336855 0.082 Uiso 1 1 calc R U . . .
H34C H 0.471919 0.927294 0.406410 0.082 Uiso 1 1 calc R U . . .
C37 C 0.64174(8) 0.77816(14) 0.32204(12) 0.0534(5) Uani 1 1 d . . . . .
H37A H 0.660987 0.750074 0.361631 0.080 Uiso 1 1 calc R U . . .
H37B H 0.662620 0.823200 0.305837 0.080 Uiso 1 1 calc R U . . .
H37C H 0.632628 0.735878 0.286040 0.080 Uiso 1 1 calc R U . . .
C31 C 0.47095(13) 0.7276(3) 0.54665(16) 0.0536(9) Uani 0.711(5) 1 d D U P A 1
H31B H 0.494686 0.679359 0.558613 0.064 Uiso 0.711(5) 1 calc R U P A 1
H31A H 0.443299 0.723642 0.574759 0.064 Uiso 0.711(5) 1 calc R U P A 1
C32 C 0.4993(2) 0.8134(3) 0.5599(2) 0.0657(12) Uani 0.711(5) 1 d D U P A 1
H32A H 0.475193 0.861506 0.549417 0.079 Uiso 0.711(5) 1 calc R U P A 1
H32B H 0.514155 0.817416 0.608306 0.079 Uiso 0.711(5) 1 calc R U P A 1
C33 C 0.5693(2) 0.8903(3) 0.5359(3) 0.0852(16) Uani 0.711(5) 1 d D U P A 1
H33A H 0.595577 0.891099 0.506182 0.128 Uiso 0.711(5) 1 calc R U P A 1
H33B H 0.549128 0.942883 0.529359 0.128 Uiso 0.711(5) 1 calc R U P A 1
H33C H 0.585456 0.886464 0.583197 0.128 Uiso 0.711(5) 1 calc R U P A 1
C30 C 0.41585(12) 0.6551(2) 0.46683(19) 0.0481(7) Uani 0.711(5) 1 d D U P A 1
H30B H 0.401758 0.652475 0.418679 0.072 Uiso 0.711(5) 1 calc R U P A 1
H30A H 0.433317 0.601283 0.480449 0.072 Uiso 0.711(5) 1 calc R U P A 1
H30C H 0.388264 0.664100 0.493708 0.072 Uiso 0.711(5) 1 calc R U P A 1
C30A C 0.4314(4) 0.6790(7) 0.5008(6) 0.068(3) Uani 0.289(5) 1 d D U P A 2
H30D H 0.435477 0.629891 0.471549 0.103 Uiso 0.289(5) 1 calc R U P A 2
H30E H 0.425387 0.658627 0.545393 0.103 Uiso 0.289(5) 1 calc R U P A 2
H30F H 0.402496 0.713717 0.480436 0.103 Uiso 0.289(5) 1 calc R U P A 2
O4A O 0.4774(3) 0.7307(5) 0.5084(4) 0.080(2) Uani 0.289(5) 1 d D U P A 2
C31A C 0.4730(4) 0.7988(9) 0.5485(6) 0.077(3) Uani 0.289(5) 1 d D U P A 2
H31C H 0.462794 0.779530 0.591816 0.092 Uiso 0.289(5) 1 calc R U P A 2
H31D H 0.446255 0.837741 0.526108 0.092 Uiso 0.289(5) 1 calc R U P A 2
C32A C 0.5241(4) 0.8470(7) 0.5625(5) 0.063(2) Uani 0.289(5) 1 d D U P A 2
H32C H 0.519634 0.899674 0.588578 0.076 Uiso 0.289(5) 1 calc R U P A 2
H32D H 0.549482 0.810486 0.590209 0.076 Uiso 0.289(5) 1 calc R U P A 2
O5A O 0.5415(3) 0.8683(7) 0.5041(4) 0.070(2) Uani 0.289(5) 1 d D U P A 2
C33A C 0.5882(5) 0.9092(9) 0.5119(7) 0.080(3) Uani 0.289(5) 1 d D U P A 2
H33D H 0.597582 0.921887 0.467250 0.120 Uiso 0.289(5) 1 calc R U P A 2
H33E H 0.586132 0.962638 0.537024 0.120 Uiso 0.289(5) 1 calc R U P A 2
H33F H 0.614038 0.871882 0.536994 0.120 Uiso 0.289(5) 1 calc R U P A 2
H22 H 0.7469(7) 0.6815(13) 0.2847(9) 0.037(5) Uiso 1 1 d . . . . .

loop_
_atom_site_aniso_label
_atom_site_aniso_U_11
_atom_site_aniso_U_22
_atom_site_aniso_U_33
_atom_site_aniso_U_23
_atom_site_aniso_U_13
_atom_site_aniso_U_12
Ni1 0.02032(8) 0.02481(9) 0.02105(9) -0.00030(6) 0.00181(6) 0.00130(6)
K2 0.02268(14) 0.03432(16) 0.02518(14) -0.00684(12) 0.00506(11) -0.00106(11)
K1 0.04010(18) 0.02794(15) 0.03276(16) 0.00367(12) 0.01463(13) 0.00692(12)
O1 0.0210(4) 0.0292(5) 0.0221(4) -0.0012(4) 0.0002(4) 0.0012(3)
O3 0.0322(5) 0.0435(6) 0.0301(5) -0.0048(5) 0.0036(4) -0.0006(5)
O6 0.0367(6) 0.0359(6) 0.0436(7) 0.0032(5) 0.0072(5) 0.0045(5)
O2 0.0401(6) 0.0379(6) 0.0406(6) -0.0101(5) 0.0125(5) -0.0005(5)
O7 0.0380(6) 0.0409(6) 0.0444(7) 0.0061(5) 0.0149(5) 0.0045(5)
C1 0.0251(6) 0.0251(6) 0.0242(6) 0.0028(5) 0.0018(5) 0.0037(5)
C12 0.0255(6) 0.0258(6) 0.0258(6) -0.0007(5) 0.0044(5) 0.0008(5)
C7 0.0241(6) 0.0221(6) 0.0246(6) -0.0005(5) 0.0021(5) 0.0014(5)
C13 0.0211(6) 0.0269(6) 0.0227(6) -0.0015(5) 0.0011(5) 0.0017(5)
C14 0.0225(6) 0.0287(7) 0.0230(6) -0.0026(5) 0.0043(5) 0.0017(5)
C10 0.0254(7) 0.0328(7) 0.0350(8) 0.0045(6) -0.0031(6) 0.0023(5)
C15 0.0311(7) 0.0300(7) 0.0303(7) -0.0020(6) -0.0002(6) 0.0012(6)
C20 0.0205(6) 0.0282(6) 0.0273(7) 0.0010(5) 0.0049(5) 0.0055(5)
C11 0.0327(7) 0.0291(7) 0.0255(7) 0.0045(5) 0.0006(5) 0.0021(5)
C8 0.0268(7) 0.0286(7) 0.0283(7) 0.0060(5) 0.0023(5) -0.0015(5)
C25 0.0281(7) 0.0349(8) 0.0257(7) 0.0003(6) 0.0037(5) 0.0051(6)
C2 0.0307(7) 0.0317(7) 0.0254(7) 0.0027(6) 0.0050(5) -0.0005(5)
C21 0.0275(7) 0.0289(7) 0.0303(7) 0.0005(6) 0.0074(5) 0.0034(5)
C22 0.0346(8) 0.0293(7) 0.0434(9) 0.0055(6) 0.0132(7) 0.0034(6)
C19 0.0264(7) 0.0317(7) 0.0262(7) -0.0019(5) 0.0031(5) 0.0017(5)
C9 0.0237(7) 0.0353(8) 0.0357(8) 0.0050(6) 0.0031(6) -0.0042(5)
C6 0.0295(7) 0.0336(7) 0.0311(7) -0.0018(6) 0.0050(6) -0.0019(6)
C3 0.0411(9) 0.0415(9) 0.0279(7) 0.0001(6) 0.0109(6) 0.0019(7)
C16 0.0444(9) 0.0290(7) 0.0360(8) 0.0010(6) -0.0001(7) 0.0018(6)
C17 0.0432(9) 0.0287(7) 0.0358(8) -0.0063(6) 0.0077(7) -0.0053(6)
C18 0.0292(7) 0.0357(8) 0.0305(7) -0.0071(6) 0.0036(6) -0.0038(6)
C24 0.0373(8) 0.0468(9) 0.0259(7) 0.0061(6) 0.0061(6) 0.0116(7)
C28 0.0398(9) 0.0430(9) 0.0399(9) -0.0166(7) 0.0065(7) 0.0021(7)
C27 0.0352(8) 0.0498(10) 0.0319(8) -0.0135(7) 0.0011(6) 0.0013(7)
C23 0.0408(9) 0.0394(9) 0.0374(8) 0.0137(7) 0.0143(7) 0.0109(7)
C4 0.0500(10) 0.0381(8) 0.0280(7) -0.0075(6) 0.0064(7) -0.0003(7)
O4 0.0462(13) 0.0621(13) 0.0371(11) 0.0028(9) 0.0084(10) -0.0015(10)
C5 0.0406(9) 0.0336(8) 0.0376(8) -0.0061(7) 0.0030(7) -0.0073(6)
C36 0.0502(10) 0.0438(10) 0.0396(9) 0.0090(8) 0.0107(8) -0.0093(8)
C26 0.0372(9) 0.0476(10) 0.0388(9) -0.0006(7) 0.0100(7) 0.0076(7)
C35 0.0453(10) 0.0325(8) 0.0508(10) 0.0104(7) -0.0024(8) -0.0025(7)
C29 0.0566(12) 0.0430(10) 0.0539(11) -0.0051(9) 0.0109(9) 0.0037(8)
O5 0.0584(13) 0.0546(16) 0.0669(17) -0.0253(13) 0.0127(11) -0.0027(12)
C34 0.0463(11) 0.0653(13) 0.0515(11) -0.0019(10) 0.0042(9) 0.0236(9)
C37 0.0432(10) 0.0487(11) 0.0746(14) 0.0005(10) 0.0303(10) -0.0002(8)
C31 0.0577(18) 0.073(2) 0.0328(15) -0.0065(14) 0.0164(13) -0.0003(15)
C32 0.072(3) 0.080(3) 0.0464(18) -0.0314(19) 0.015(2) 0.004(2)
C33 0.078(3) 0.058(2) 0.116(4) -0.036(3) 0.004(3) -0.013(2)
C30 0.0419(15) 0.0522(17) 0.0521(18) 0.0026(14) 0.0133(13) -0.0006(12)
C30A 0.064(5) 0.077(5) 0.071(6) 0.035(5) 0.028(4) 0.014(4)
O4A 0.066(4) 0.126(5) 0.054(4) 0.016(4) 0.029(4) 0.045(4)
C31A 0.081(6) 0.099(7) 0.057(5) 0.007(4) 0.034(5) 0.018(5)
C32A 0.072(6) 0.066(5) 0.054(4) -0.011(4) 0.016(4) 0.013(4)
O5A 0.077(4) 0.076(5) 0.058(4) -0.007(4) 0.016(3) 0.006(4)
C33A 0.081(7) 0.075(6) 0.080(6) -0.011(5) -0.001(5) -0.002(5)

loop_
_atom_type_symbol
_atom_type_description
_atom_type_scat_dispersion_real
_atom_type_scat_dispersion_imag
_atom_type_scat_source
C C 0.0033 0.0016 'International Tables Vol C Tables 4.2.6.8 and 6.1.1.4'
H H 0.0000 0.0000 'International Tables Vol C Tables 4.2.6.8 and 6.1.1.4'
K K 0.2009 0.2494 'International Tables Vol C Tables 4.2.6.8 and 6.1.1.4'
Ni Ni 0.3393 1.1124 'International Tables Vol C Tables 4.2.6.8 and 6.1.1.4'
O O 0.0106 0.0060 'International Tables Vol C Tables 4.2.6.8 and 6.1.1.4'

loop_
_exptl_crystal_face_index_h
_exptl_crystal_face_index_k
_exptl_crystal_face_index_l
_exptl_crystal_face_perp_dist
-1 -1 0 0.1570
1 1 0 0.1305
1 0 1 0.1439
1 1 1 0.1242
-1 -1 -1 0.1223
0 -1 0 0.0864
0 1 0 0.1214
0 -1 -1 0.0647
0 1 1 0.1029
0 0 -1 0.1223
0 0 1 0.1209
-1 1 1 0.1585
1 -1 -1 0.1272
-1 1 0 0.1766
1 -1 1 0.1266
-1 1 -1 0.1419
-1 0 1 0.1864
1 0 -1 0.1924
-1 0 0 0.2161
1 0 0 0.1557
-1 -1 1 0.1679
1 1 -1 0.1357
0 1 -1 0.0974
0 -1 1 0.1196
-35 -6 11 0.1867

loop_
_geom_angle_atom_site_label_1
_geom_angle_atom_site_label_2
_geom_angle_atom_site_label_3
_geom_angle
_geom_angle_site_symmetry_1
_geom_angle_site_symmetry_3
_geom_angle_publ_flag
K2 Ni1 K1 120.196(9) 2_656 . ?
O1 Ni1 K2 52.33(3) . 2_656 ?
O1 Ni1 K1 155.29(3) . . ?
O1 Ni1 C1 105.98(5) . . ?
O1 Ni1 C13 41.78(5) . . ?
C1 Ni1 K2 64.47(4) . 2_656 ?
C1 Ni1 K1 57.00(4) . . ?
C1 Ni1 C13 147.13(6) . . ?
C7 Ni1 K2 146.80(4) . 2_656 ?
C7 Ni1 K1 49.84(4) . . ?
C7 Ni1 O1 150.93(5) . . ?
C7 Ni1 C1 103.09(6) . . ?
C7 Ni1 C13 109.33(6) . . ?
C13 Ni1 K2 90.00(4) . 2_656 ?
C13 Ni1 K1 148.64(4) . . ?
Ni1 K2 K2 77.014(10) 2_656 2_656 ?
Ni1 K2 C13 136.63(2) 2_656 . ?
Ni1 K2 C2 51.91(2) 2_656 2_656 ?
Ni1 K2 C6 51.50(3) 2_656 2_656 ?
Ni1 K2 C27 146.86(3) 2_656 . ?
Ni1 K2 C30 71.40(6) 2_656 6_665 ?
O1 K2 Ni1 115.71(2) . 2_656 ?
O1 K2 Ni1 35.35(2) 2_656 2_656 ?
O1 K2 K2 43.23(2) 2_656 2_656 ?
O1 K2 K2 43.55(2) . 2_656 ?
O1 K2 O1 85.86(3) . 2_656 ?
O1 K2 O3 114.30(3) . . ?
O1 K2 O3 158.91(3) 2_656 . ?
O1 K2 O2 96.59(3) . . ?
O1 K2 O2 114.48(3) 2_656 . ?
O1 K2 C1 65.17(3) 2_656 2_656 ?
O1 K2 C1 118.59(4) . 2_656 ?
O1 K2 C13 106.73(3) 2_656 . ?
O1 K2 C13 21.24(3) . . ?
O1 K2 C2 86.09(3) 2_656 2_656 ?
O1 K2 C2 134.46(3) . 2_656 ?
O1 K2 C6 95.45(3) . 2_656 ?
O1 K2 C6 69.70(3) 2_656 2_656 ?
O1 K2 C27 157.06(4) 2_656 . ?
O1 K2 C27 97.27(4) . . ?
O1 K2 C30 90.85(6) 2_656 6_665 ?
O1 K2 C30 156.08(6) . 6_665 ?
O3 K2 Ni1 128.42(2) . 2_656 ?
O3 K2 K2 154.14(3) . 2_656 ?
O3 K2 O2 59.42(3) . . ?
O3 K2 C1 107.01(4) . 2_656 ?
O3 K2 C13 93.10(3) . . ?
O3 K2 C2 83.78(3) . 2_656 ?
O3 K2 C6 112.17(4) . 2_656 ?
O3 K2 C27 23.16(4) . . ?
O3 K2 C30 68.23(6) . 6_665 ?
O2 K2 Ni1 124.66(3) . 2_656 ?
O2 K2 K2 104.41(2) . 2_656 ?
O2 K2 C1 144.16(4) . 2_656 ?
O2 K2 C13 84.33(3) . . ?
O2 K2 C2 127.28(4) . 2_656 ?
O2 K2 C6 167.51(4) . 2_656 ?
O2 K2 C27 42.64(4) . . ?
O2 K2 C30 63.35(6) . 6_665 ?
C1 K2 Ni1 34.86(3) 2_656 2_656 ?
C1 K2 K2 97.43(3) 2_656 2_656 ?
C1 K2 C13 131.20(4) 2_656 . ?
C1 K2 C2 23.41(3) 2_656 2_656 ?
C1 K2 C6 25.14(4) 2_656 2_656 ?
C1 K2 C27 130.17(4) 2_656 . ?
C1 K2 C30 80.85(6) 2_656 6_665 ?
C13 K2 K2 63.75(2) . 2_656 ?
C13 K2 C2 137.95(4) . 2_656 ?
C13 K2 C27 76.50(4) . . ?
C13 K2 C30 147.49(6) . 6_665 ?
C2 K2 K2 120.84(2) 2_656 2_656 ?
C6 K2 K2 86.65(3) 2_656 2_656 ?
C6 K2 C13 106.10(4) 2_656 . ?
C6 K2 C2 40.24(4) 2_656 2_656 ?
C6 K2 C27 132.11(4) 2_656 . ?
C6 K2 C30 105.60(6) 2_656 6_665 ?
C27 K2 K2 131.66(3) . 2_656 ?
C27 K2 C2 106.94(4) . 2_656 ?
C27 K2 C30 77.08(7) . 6_665 ?
C30 K2 K2 125.37(6) 6_665 2_656 ?
C30 K2 C2 68.69(6) 6_665 2_656 ?
O6 K1 O7 60.99(4) . . ?
O6 K1 C1 160.51(4) . . ?
O6 K1 C12 101.48(4) . . ?
O6 K1 C7 126.74(4) . . ?
O6 K1 C11 82.11(4) . . ?
O6 K1 C8 124.79(4) . . ?
O6 K1 C2 163.48(4) . . ?
O6 K1 O4 78.65(6) . . ?
O6 K1 O5A 70.22(16) . . ?
O7 K1 C1 100.11(4) . . ?
O7 K1 C12 79.09(4) . . ?
O7 K1 C7 99.23(4) . . ?
O7 K1 C11 81.92(4) . . ?
O7 K1 C8 123.22(4) . . ?
O7 K1 C2 122.06(4) . . ?
O7 K1 O4 136.83(5) . . ?
O7 K1 O5A 83.82(17) . . ?
C1 K1 C11 100.85(4) . . ?
C12 K1 C1 77.74(4) . . ?
C12 K1 C11 24.20(4) . . ?
C12 K1 C2 94.99(4) . . ?
C7 K1 C1 57.11(4) . . ?
C7 K1 C12 26.48(4) . . ?
C7 K1 C11 44.96(4) . . ?
C7 K1 C8 26.59(4) . . ?
C7 K1 C2 69.73(4) . . ?
C7 K1 O5A 162.04(15) . . ?
C8 K1 C1 68.18(4) . . ?
C8 K1 C12 44.36(4) . . ?
C8 K1 C11 49.76(4) . . ?
C8 K1 C2 68.78(4) . . ?
C2 K1 C1 25.38(4) . . ?
C2 K1 C11 114.11(4) . . ?
O4 K1 C1 117.76(6) . . ?
O4 K1 C12 126.52(5) . . ?
O4 K1 C7 117.95(5) . . ?
O4 K1 C11 108.50(6) . . ?
O4 K1 C8 91.36(5) . . ?
O4 K1 C2 92.53(6) . . ?
O5 K1 O6 82.68(8) . . ?
O5 K1 O7 98.49(8) . . ?
O5 K1 C1 96.51(7) . . ?
O5 K1 C12 173.15(6) . . ?
O5 K1 C7 150.43(8) . . ?
O5 K1 C11 162.30(7) . . ?
O5 K1 C8 136.93(9) . . ?
O5 K1 C2 80.81(8) . . ?
O5 K1 O4 59.41(7) . . ?
O4A K1 O6 88.38(15) . . ?
O4A K1 O7 137.69(18) . . ?
O4A K1 C1 105.06(16) . . ?
O4A K1 C12 139.1(2) . . ?
O4A K1 C7 122.97(19) . . ?
O4A K1 C11 124.7(2) . . ?
O4A K1 C8 97.8(2) . . ?
O4A K1 C2 79.82(16) . . ?
O4A K1 O5A 57.2(2) . . ?
O5A K1 C1 104.95(15) . . ?
O5A K1 C12 162.90(17) . . ?
O5A K1 C11 152.32(16) . . ?
O5A K1 C8 152.50(17) . . ?
O5A K1 C2 93.57(16) . . ?
Ni1 O1 K2 158.17(5) . . ?
Ni1 O1 K2 92.33(4) . 2_656 ?
K2 O1 K2 93.23(3) . 2_656 ?
C13 O1 Ni1 69.16(7) . . ?
C13 O1 K2 145.21(8) . 2_656 ?
C13 O1 K2 115.07(8) . . ?
C27 O3 K2 106.22(9) . . ?
C26 O3 K2 111.24(9) . . ?
C26 O3 C27 111.49(13) . . ?
C35 O6 K1 117.02(10) . . ?
C35 O6 C34 111.57(15) . . ?
C34 O6 K1 117.30(11) . . ?
C28 O2 K2 114.73(10) . . ?
C29 O2 K2 131.81(11) . . ?
C29 O2 C28 111.39(14) . . ?
C36 O7 K1 110.40(10) . . ?
C36 O7 C37 112.59(15) . . ?
C37 O7 K1 115.31(11) . . ?
Ni1 C1 K2 80.67(4) . 2_656 ?
Ni1 C1 K1 92.92(5) . . ?
K2 C1 K1 165.67(5) 2_656 . ?
C2 C1 Ni1 127.41(11) . . ?
C2 C1 K2 97.60(9) . 2_656 ?
C2 C1 K1 76.05(8) . . ?
C2 C1 C6 113.43(13) . . ?
C6 C1 Ni1 119.06(11) . . ?
C6 C1 K2 89.03(9) . 2_656 ?
C6 C1 K1 105.27(9) . . ?
K1 C12 H12 113.1 . . ?
C7 C12 K1 70.54(8) . . ?
C7 C12 H12 118.4 . . ?
C11 C12 K1 87.66(9) . . ?
C11 C12 H12 118.4 . . ?
C11 C12 C7 123.18(13) . . ?
Ni1 C7 K1 101.53(5) . . ?
C12 C7 Ni1 122.67(10) . . ?
C12 C7 K1 82.98(8) . . ?
C8 C7 Ni1 123.42(10) . . ?
C8 C7 K1 82.01(8) . . ?
C8 C7 C12 113.85(12) . . ?
Ni1 C13 K2 109.52(5) . . ?
O1 C13 Ni1 69.06(7) . . ?
O1 C13 K2 43.69(6) . . ?
O1 C13 C14 116.30(12) . . ?
O1 C13 C20 115.92(12) . . ?
C14 C13 Ni1 113.91(9) . . ?
C14 C13 K2 112.74(8) . . ?
C20 C13 Ni1 107.32(9) . . ?
C20 C13 K2 88.72(8) . . ?
C20 C13 C14 121.72(12) . . ?
C15 C14 C13 120.38(12) . . ?
C15 C14 C19 116.88(13) . . ?
C19 C14 C13 122.66(13) . . ?
K1 C10 H10 122.4 . . ?
C11 C10 K1 74.01(9) . . ?
C11 C10 H10 120.8 . . ?
C11 C10 C9 118.43(13) . . ?
C9 C10 K1 74.16(9) . . ?
C9 C10 H10 120.8 . . ?
C14 C15 H15 119.2 . . ?
C16 C15 C14 121.56(14) . . ?
C16 C15 H15 119.2 . . ?
C25 C20 C13 124.77(13) . . ?
C25 C20 C21 116.49(13) . . ?
C21 C20 C13 118.72(13) . . ?
K1 C11 H11 120.1 . . ?
C12 C11 K1 68.13(8) . . ?
C12 C11 H11 119.7 . . ?
C10 C11 K1 82.82(9) . . ?
C10 C11 C12 120.51(13) . . ?
C10 C11 H11 119.7 . . ?
K1 C8 H8 111.0 . . ?
C7 C8 K1 71.41(8) . . ?
C7 C8 H8 118.3 . . ?
C9 C8 K1 88.80(9) . . ?
C9 C8 C7 123.42(13) . . ?
C9 C8 H8 118.3 . . ?
C20 C25 H25 119.2 . . ?
C24 C25 C20 121.53(15) . . ?
C24 C25 H25 119.2 . . ?
K2 C2 H2 103.0 2_656 . ?
K1 C2 K2 135.74(5) . 2_656 ?
K1 C2 H2 85.5 . . ?
C1 C2 K2 58.99(8) . 2_656 ?
C1 C2 K1 78.57(8) . . ?
C1 C2 H2 118.3 . . ?
C3 C2 K2 107.56(10) . 2_656 ?
C3 C2 K1 105.86(10) . . ?
C3 C2 C1 123.32(14) . . ?
C3 C2 H2 118.3 . . ?
C20 C21 H21 119.3 . . ?
C22 C21 C20 121.42(15) . . ?
C22 C21 H21 119.3 . . ?
C21 C22 H22 119.5(12) . . ?
C23 C22 C21 120.77(16) . . ?
C23 C22 H22 119.8(12) . . ?
C14 C19 H19 119.1 . . ?
C18 C19 C14 121.72(14) . . ?
C18 C19 H19 119.1 . . ?
K1 C9 H9 121.4 . . ?
C10 C9 K1 82.69(9) . . ?
C10 C9 C8 120.42(14) . . ?
C10 C9 H9 119.8 . . ?
C8 C9 K1 67.04(8) . . ?
C8 C9 H9 119.8 . . ?
K2 C6 H6 94.9 2_656 . ?
C1 C6 K2 65.83(8) . 2_656 ?
C1 C6 H6 118.1 . . ?
C5 C6 K2 109.17(11) . 2_656 ?
C5 C6 C1 123.75(15) . . ?
C5 C6 H6 118.1 . . ?
C2 C3 H3 119.7 . . ?
C4 C3 C2 120.59(15) . . ?
C4 C3 H3 119.7 . . ?
C15 C16 H16 119.8 . . ?
C17 C16 C15 120.32(15) . . ?
C17 C16 H16 119.8 . . ?
C16 C17 H17 120.4 . . ?
C16 C17 C18 119.13(15) . . ?
C18 C17 H17 120.4 . . ?
C19 C18 C17 120.39(14) . . ?
C19 C18 H18 119.8 . . ?
C17 C18 H18 119.8 . . ?
C25 C24 H24 119.5 . . ?
C23 C24 C25 120.91(15) . . ?
C23 C24 H24 119.5 . . ?
O2 C28 H28A 109.7 . . ?
O2 C28 H28B 109.7 . . ?
O2 C28 C27 109.77(14) . . ?
H28A C28 H28B 108.2 . . ?
C27 C28 H28A 109.7 . . ?
C27 C28 H28B 109.7 . . ?
O3 C27 C28 109.56(13) . . ?
O3 C27 H27A 109.8 . . ?
O3 C27 H27B 109.8 . . ?
C28 C27 H27A 109.8 . . ?
C28 C27 H27B 109.8 . . ?
H27A C27 H27B 108.2 . . ?
C22 C23 H23 120.6 . . ?
C24 C23 C22 118.83(15) . . ?
C24 C23 H23 120.6 . . ?
C3 C4 H4 120.7 . . ?
C3 C4 C5 118.51(15) . . ?
C5 C4 H4 120.7 . . ?
C31 O4 K1 100.73(19) . . ?
C31 O4 C30 109.6(2) . . ?
C30 O4 K1 117.42(18) . . ?
C6 C5 C4 120.39(15) . . ?
C6 C5 H5 119.8 . . ?
C4 C5 H5 119.8 . . ?
K1 C36 H36A 84.3 . . ?
K1 C36 H36B 157.2 . . ?
O7 C36 K1 47.42(7) . . ?
O7 C36 H36A 109.8 . . ?
O7 C36 H36B 109.8 . . ?
O7 C36 C35 109.39(15) . . ?
H36A C36 H36B 108.2 . . ?
C35 C36 K1 82.28(10) . . ?
C35 C36 H36A 109.8 . . ?
C35 C36 H36B 109.8 . . ?
O3 C26 H26A 109.5 . . ?
O3 C26 H26B 109.5 . . ?
O3 C26 H26C 109.5 . . ?
H26A C26 H26B 109.5 . . ?
H26A C26 H26C 109.5 . . ?
H26B C26 H26C 109.5 . . ?
O6 C35 C36 109.25(14) . . ?
O6 C35 H35A 109.8 . . ?
O6 C35 H35B 109.8 . . ?
C36 C35 H35A 109.8 . . ?
C36 C35 H35B 109.8 . . ?
H35A C35 H35B 108.3 . . ?
O2 C29 H29A 109.5 . . ?
O2 C29 H29B 109.5 . . ?
O2 C29 H29C 109.5 . . ?
H29A C29 H29B 109.5 . . ?
H29A C29 H29C 109.5 . . ?
H29B C29 H29C 109.5 . . ?
C32 O5 K1 122.2(2) . . ?
C32 O5 C33 112.8(4) . . ?
C33 O5 K1 124.8(3) . . ?
O6 C34 H34A 109.5 . . ?
O6 C34 H34B 109.5 . . ?
O6 C34 H34C 109.5 . . ?
H34A C34 H34B 109.5 . . ?
H34A C34 H34C 109.5 . . ?
H34B C34 H34C 109.5 . . ?
O7 C37 H37A 109.5 . . ?
O7 C37 H37B 109.5 . . ?
O7 C37 H37C 109.5 . . ?
H37A C37 H37B 109.5 . . ?
H37A C37 H37C 109.5 . . ?
H37B C37 H37C 109.5 . . ?
O4 C31 H31B 110.0 . . ?
O4 C31 H31A 110.0 . . ?
O4 C31 C32 108.4(3) . . ?
H31B C31 H31A 108.4 . . ?
C32 C31 H31B 110.0 . . ?
C32 C31 H31A 110.0 . . ?
O5 C32 C31 109.6(3) . . ?
O5 C32 H32A 109.8 . . ?
O5 C32 H32B 109.8 . . ?
C31 C32 H32A 109.8 . . ?
C31 C32 H32B 109.8 . . ?
H32A C32 H32B 108.2 . . ?
O5 C33 H33A 109.5 . . ?
O5 C33 H33B 109.5 . . ?
O5 C33 H33C 109.5 . . ?
H33A C33 H33B 109.5 . . ?
H33A C33 H33C 109.5 . . ?
H33B C33 H33C 109.5 . . ?
O4 C30 H30B 109.5 . . ?
O4 C30 H30A 109.5 . . ?
O4 C30 H30C 109.5 . . ?
H30B C30 H30A 109.5 . . ?
H30B C30 H30C 109.5 . . ?
H30A C30 H30C 109.5 . . ?
H30D C30A H30E 109.5 . . ?
H30D C30A H30F 109.5 . . ?
H30E C30A H30F 109.5 . . ?
O4A C30A H30D 109.5 . . ?
O4A C30A H30E 109.5 . . ?
O4A C30A H30F 109.5 . . ?
C30A O4A K1 118.7(6) . . ?
C31A O4A K1 127.4(7) . . ?
C31A O4A C30A 110.8(9) . . ?
O4A C31A H31C 109.7 . . ?
O4A C31A H31D 109.7 . . ?
O4A C31A C32A 110.0(9) . . ?
H31C C31A H31D 108.2 . . ?
C32A C31A H31C 109.7 . . ?
C32A C31A H31D 109.7 . . ?
C31A C32A H32C 109.3 . . ?
C31A C32A H32D 109.3 . . ?
H32C C32A H32D 108.0 . . ?
O5A C32A C31A 111.5(9) . . ?
O5A C32A H32C 109.3 . . ?
O5A C32A H32D 109.3 . . ?
C32A O5A K1 109.3(7) . . ?
C32A O5A C33A 115.4(10) . . ?
C33A O5A K1 110.7(7) . . ?
O5A C33A H33D 109.5 . . ?
O5A C33A H33E 109.5 . . ?
O5A C33A H33F 109.5 . . ?
H33D C33A H33E 109.5 . . ?
H33D C33A H33F 109.5 . . ?
H33E C33A H33F 109.5 . . ?

loop_
_geom_bond_atom_site_label_1
_geom_bond_atom_site_label_2
_geom_bond_distance
_geom_bond_site_symmetry_2
_geom_bond_publ_flag
Ni1 K2 3.3298(3) 2_656 ?
Ni1 K1 3.8434(4) . ?
Ni1 O1 1.9280(10) . ?
Ni1 C1 1.9287(14) . ?
Ni1 C7 1.8798(13) . ?
Ni1 C13 1.9292(14) . ?
K2 K2 3.8226(6) 2_656 ?
K2 O1 2.6223(10) . ?
K2 O1 2.6376(10) 2_656 ?
K2 O3 2.7954(11) . ?
K2 O2 2.9163(12) . ?
K2 C1 3.0448(14) 2_656 ?
K2 C13 3.4387(13) . ?
K2 C2 3.5214(15) 2_656 ?
K2 C6 3.3369(16) 2_656 ?
K2 C27 3.4727(16) . ?
K2 C30 3.484(3) 6_665 ?
K1 O6 2.7659(12) . ?
K1 O7 2.7677(12) . ?
K1 C1 3.2276(14) . ?
K1 C12 3.1554(14) . ?
K1 C7 2.9976(14) . ?
K1 C11 3.3972(15) . ?
K1 C8 3.1320(15) . ?
K1 C2 3.1957(15) . ?
K1 O4 2.896(2) . ?
K1 O5 2.674(2) . ?
K1 O4A 2.716(6) . ?
K1 O5A 3.009(9) . ?
O1 C13 1.3754(16) . ?
O3 C27 1.423(2) . ?
O3 C26 1.418(2) . ?
O6 C35 1.417(2) . ?
O6 C34 1.422(2) . ?
O2 C28 1.421(2) . ?
O2 C29 1.412(2) . ?
O7 C36 1.419(2) . ?
O7 C37 1.424(2) . ?
C1 C2 1.412(2) . ?
C1 C6 1.418(2) . ?
C12 H12 0.9500 . ?
C12 C7 1.4175(19) . ?
C12 C11 1.394(2) . ?
C7 C8 1.415(2) . ?
C13 C14 1.4824(19) . ?
C13 C20 1.478(2) . ?
C14 C15 1.402(2) . ?
C14 C19 1.404(2) . ?
C10 H10 0.9500 . ?
C10 C11 1.390(2) . ?
C10 C9 1.389(2) . ?
C15 H15 0.9500 . ?
C15 C16 1.390(2) . ?
C20 C25 1.408(2) . ?
C20 C21 1.414(2) . ?
C11 H11 0.9500 . ?
C8 H8 0.9500 . ?
C8 C9 1.393(2) . ?
C25 H25 0.9500 . ?
C25 C24 1.394(2) . ?
C2 H2 0.9500 . ?
C2 C3 1.398(2) . ?
C21 H21 0.9500 . ?
C21 C22 1.395(2) . ?
C22 C23 1.388(3) . ?
C22 H22 0.96(2) . ?
C19 H19 0.9500 . ?
C19 C18 1.384(2) . ?
C9 H9 0.9500 . ?
C6 H6 0.9500 . ?
C6 C5 1.387(2) . ?
C3 H3 0.9500 . ?
C3 C4 1.380(2) . ?
C16 H16 0.9500 . ?
C16 C17 1.389(2) . ?
C17 H17 0.9500 . ?
C17 C18 1.389(2) . ?
C18 H18 0.9500 . ?
C24 H24 0.9500 . ?
C24 C23 1.385(3) . ?
C28 H28A 0.9900 . ?
C28 H28B 0.9900 . ?
C28 C27 1.488(3) . ?
C27 H27A 0.9900 . ?
C27 H27B 0.9900 . ?
C23 H23 0.9500 . ?
C4 H4 0.9500 . ?
C4 C5 1.387(2) . ?
O4 C31 1.400(4) . ?
O4 C30 1.413(4) . ?
C5 H5 0.9500 . ?
C36 H36A 0.9900 . ?
C36 H36B 0.9900 . ?
C36 C35 1.490(3) . ?
C26 H26A 0.9800 . ?
C26 H26B 0.9800 . ?
C26 H26C 0.9800 . ?
C35 H35A 0.9900 . ?
C35 H35B 0.9900 . ?
C29 H29A 0.9800 . ?
C29 H29B 0.9800 . ?
C29 H29C 0.9800 . ?
O5 C32 1.380(5) . ?
O5 C33 1.411(5) . ?
C34 H34A 0.9800 . ?
C34 H34B 0.9800 . ?
C34 H34C 0.9800 . ?
C37 H37A 0.9800 . ?
C37 H37B 0.9800 . ?
C37 H37C 0.9800 . ?
C31 H31B 0.9900 . ?
C31 H31A 0.9900 . ?
C31 C32 1.541(6) . ?
C32 H32A 0.9900 . ?
C32 H32B 0.9900 . ?
C33 H33A 0.9800 . ?
C33 H33B 0.9800 . ?
C33 H33C 0.9800 . ?
C30 H30B 0.9800 . ?
C30 H30A 0.9800 . ?
C30 H30C 0.9800 . ?
C30A H30D 0.9800 . ?
C30A H30E 0.9800 . ?
C30A H30F 0.9800 . ?
C30A O4A 1.454(11) . ?
O4A C31A 1.347(13) . ?
C31A H31C 0.9900 . ?
C31A H31D 0.9900 . ?
C31A C32A 1.543(13) . ?
C32A H32C 0.9900 . ?
C32A H32D 0.9900 . ?
C32A O5A 1.357(11) . ?
O5A C33A 1.386(12) . ?
C33A H33D 0.9800 . ?
C33A H33E 0.9800 . ?
C33A H33F 0.9800 . ?

loop_
_geom_torsion_atom_site_label_1
_geom_torsion_atom_site_label_2
_geom_torsion_atom_site_label_3
_geom_torsion_atom_site_label_4
_geom_torsion
_geom_torsion_site_symmetry_1
_geom_torsion_site_symmetry_2
_geom_torsion_site_symmetry_3
_geom_torsion_site_symmetry_4
_geom_torsion_publ_flag
Ni1 O1 C13 K2 156.71(6) . . . . ?
Ni1 O1 C13 C14 -107.15(11) . . . . ?
Ni1 O1 C13 C20 99.70(11) . . . . ?
Ni1 C1 C2 K2 84.04(11) . . . 2_656 ?
Ni1 C1 C2 K1 -82.88(10) . . . . ?
Ni1 C1 C2 C3 175.54(12) . . . . ?
Ni1 C1 C6 K2 -78.76(8) . . . 2_656 ?
Ni1 C1 C6 C5 -176.41(13) . . . . ?
Ni1 C7 C8 K1 98.58(10) . . . . ?
Ni1 C7 C8 C9 174.19(12) . . . . ?
Ni1 C13 C14 C15 -100.58(13) . . . . ?
Ni1 C13 C14 C19 76.02(15) . . . . ?
Ni1 C13 C20 C25 -122.30(13) . . . . ?
Ni1 C13 C20 C21 56.45(14) . . . . ?
K2 Ni1 C7 K1 84.96(8) 2_656 . . . ?
K2 Ni1 C7 C12 173.97(7) 2_656 . . . ?
K2 Ni1 C7 C8 -3.01(17) 2_656 . . . ?
K2 O1 C13 Ni1 -156.71(6) . . . . ?
K2 O1 C13 Ni1 61.85(13) 2_656 . . . ?
K2 O1 C13 K2 -141.44(17) 2_656 . . . ?
K2 O1 C13 C14 -45.3(2) 2_656 . . . ?
K2 O1 C13 C14 96.14(11) . . . . ?
K2 O1 C13 C20 161.55(10) 2_656 . . . ?
K2 O1 C13 C20 -57.00(13) . . . . ?
K2 O3 C27 C28 -70.78(13) . . . . ?
K2 O2 C28 C27 -23.48(16) . . . . ?
K2 C1 C2 K1 -166.92(5) 2_656 . . . ?
K2 C1 C2 C3 91.50(15) 2_656 . . . ?
K2 C1 C6 C5 -97.65(15) 2_656 . . . ?
K2 C13 C14 C15 25.02(16) . . . . ?
K2 C13 C14 C19 -158.37(11) . . . . ?
K2 C13 C20 C25 127.64(13) . . . . ?
K2 C13 C20 C21 -53.62(12) . . . . ?
K2 C2 C3 C4 64.86(17) 2_656 . . . ?
K2 C6 C5 C4 -72.99(18) 2_656 . . . ?
K1 Ni1 C7 C12 89.01(12) . . . . ?
K1 Ni1 C7 C8 -87.97(12) . . . . ?
K1 O6 C35 C36 35.32(18) . . . . ?
K1 O7 C36 C35 58.88(15) . . . . ?
K1 C1 C2 K2 166.92(5) . . . 2_656 ?
K1 C1 C2 C3 -101.58(15) . . . . ?
K1 C1 C6 K2 178.99(7) . . . 2_656 ?
K1 C1 C6 C5 81.34(16) . . . . ?
K1 C12 C7 Ni1 -99.22(10) . . . . ?
K1 C12 C7 C8 78.02(11) . . . . ?
K1 C12 C11 C10 -66.87(14) . . . . ?
K1 C7 C8 C9 75.61(15) . . . . ?
K1 C10 C11 C12 59.34(13) . . . . ?
K1 C10 C9 C8 -57.90(14) . . . . ?
K1 C8 C9 C10 65.86(15) . . . . ?
K1 C2 C3 C4 -85.70(16) . . . . ?
K1 O4 C31 C32 67.9(3) . . . . ?
K1 C36 C35 O6 -24.09(12) . . . . ?
K1 O5 C32 C31 13.0(5) . . . . ?
K1 O4A C31A C32A -26.8(14) . . . . ?
O1 Ni1 C7 K1 -158.17(8) . . . . ?
O1 Ni1 C7 C12 -69.17(16) . . . . ?
O1 Ni1 C7 C8 113.86(14) . . . . ?
O1 C13 C14 C15 -23.11(19) . . . . ?
O1 C13 C14 C19 153.49(13) . . . . ?
O1 C13 C20 C25 163.05(13) . . . . ?
O1 C13 C20 C21 -18.21(18) . . . . ?
O2 C28 C27 O3 64.60(18) . . . . ?
O7 C36 C35 O6 -63.59(19) . . . . ?
C1 Ni1 C7 K1 21.88(6) . . . . ?
C1 Ni1 C7 C12 110.89(12) . . . . ?
C1 Ni1 C7 C8 -66.09(13) . . . . ?
C1 C2 C3 C4 0.9(2) . . . . ?
C1 C6 C5 C4 0.2(3) . . . . ?
C12 C7 C8 K1 -78.64(11) . . . . ?
C12 C7 C8 C9 -3.0(2) . . . . ?
C7 C12 C11 K1 64.85(12) . . . . ?
C7 C12 C11 C10 -2.0(2) . . . . ?
C7 C8 C9 K1 -66.67(13) . . . . ?
C7 C8 C9 C10 -0.8(2) . . . . ?
C13 Ni1 C7 K1 -152.63(5) . . . . ?
C13 Ni1 C7 C12 -63.62(13) . . . . ?
C13 Ni1 C7 C8 119.40(12) . . . . ?
C13 C14 C15 C16 177.84(15) . . . . ?
C13 C14 C19 C18 -178.06(14) . . . . ?
C13 C20 C25 C24 176.55(14) . . . . ?
C13 C20 C21 C22 -176.97(13) . . . . ?
C14 C13 C20 C25 11.5(2) . . . . ?
C14 C13 C20 C21 -169.77(12) . . . . ?
C14 C15 C16 C17 -0.3(3) . . . . ?
C14 C19 C18 C17 0.9(2) . . . . ?
C15 C14 C19 C18 -1.3(2) . . . . ?
C15 C16 C17 C18 -0.3(3) . . . . ?
C20 C13 C14 C15 128.36(15) . . . . ?
C20 C13 C14 C19 -55.04(19) . . . . ?
C20 C25 C24 C23 0.9(2) . . . . ?
C20 C21 C22 C23 -0.2(2) . . . . ?
C11 C12 C7 Ni1 -172.80(11) . . . . ?
C11 C12 C7 K1 -73.58(14) . . . . ?
C11 C12 C7 C8 4.4(2) . . . . ?
C11 C10 C9 K1 61.37(14) . . . . ?
C11 C10 C9 C8 3.5(2) . . . . ?
C25 C20 C21 C22 1.9(2) . . . . ?
C25 C24 C23 C22 0.9(2) . . . . ?
C2 C1 C6 K2 97.86(11) . . . 2_656 ?
C2 C1 C6 C5 0.2(2) . . . . ?
C2 C3 C4 C5 -0.4(3) . . . . ?
C21 C20 C25 C24 -2.2(2) . . . . ?
C21 C22 C23 C24 -1.2(2) . . . . ?
C19 C14 C15 C16 1.0(2) . . . . ?
C9 C10 C11 K1 -61.45(14) . . . . ?
C9 C10 C11 C12 -2.1(2) . . . . ?
C6 C1 C2 K2 -92.24(12) . . . 2_656 ?
C6 C1 C2 K1 100.84(11) . . . . ?
C6 C1 C2 C3 -0.7(2) . . . . ?
C3 C4 C5 C6 -0.1(3) . . . . ?
C16 C17 C18 C19 0.0(2) . . . . ?
O4 C31 C32 O5 -59.0(5) . . . . ?
C26 O3 C27 C28 167.89(13) . . . . ?
C29 O2 C28 C27 170.92(15) . . . . ?
C34 O6 C35 C36 174.37(15) . . . . ?
C37 O7 C36 K1 130.45(16) . . . . ?
C37 O7 C36 C35 -170.68(15) . . . . ?
C33 O5 C32 C31 -172.0(4) . . . . ?
C30 O4 C31 C32 -167.7(3) . . . . ?
C30A O4A C31A C32A 173.6(9) . . . . ?
O4A C31A C32A O5A 54.1(14) . . . . ?
C31A C32A O5A K1 -52.2(10) . . . . ?
C31A C32A O5A C33A -177.8(10) . . . . ?

loop_
_exptl_oxdiff_crystal_face_indexfrac_h
_exptl_oxdiff_crystal_face_indexfrac_k
_exptl_oxdiff_crystal_face_indexfrac_l
_exptl_oxdiff_crystal_face_x
_exptl_oxdiff_crystal_face_y
_exptl_oxdiff_crystal_face_z
-0.9993 -0.9990 -0.0001 -0.0480 0.0118 0.0185
0.9993 0.9990 0.0001 0.0480 -0.0118 -0.0185
0.9991 -0.0003 0.9990 0.0316 -0.0014 0.0360
0.9994 0.9988 0.9992 0.0653 0.0070 0.0067
-0.9994 -0.9988 -0.9992 -0.0653 -0.0070 -0.0067
-0.0003 -0.9991 -0.0001 -0.0336 -0.0084 0.0293
0.0003 0.9991 0.0001 0.0336 0.0084 -0.0293
-0.0004 -0.9989 -0.9992 -0.0510 -0.0271 0.0040
0.0004 0.9989 0.9992 0.0510 0.0271 -0.0040
-0.0001 0.0002 -0.9990 -0.0173 -0.0187 -0.0253
0.0001 -0.0002 0.9990 0.0173 0.0187 0.0253
-0.9986 0.9990 0.9992 0.0366 0.0472 -0.0147
0.9986 -0.9990 -0.9992 -0.0366 -0.0472 0.0147
-0.9987 0.9992 0.0001 0.0193 0.0285 -0.0400
0.9987 -0.9995 0.9989 -0.0020 -0.0097 0.0652
-0.9987 0.9995 -0.9989 0.0020 0.0097 -0.0652
-0.9989 -0.0001 0.9990 0.0030 0.0389 0.0145
0.9989 0.0001 -0.9990 -0.0030 -0.0389 -0.0145
-0.9990 0.0001 0.0000 -0.0143 0.0201 -0.0107
0.9990 -0.0001 -0.0000 0.0143 -0.0201 0.0107
-0.9992 -0.9993 0.9989 -0.0307 0.0305 0.0438
0.9992 0.9993 -0.9989 0.0307 -0.0305 -0.0438
0.0003 0.9994 -0.9989 0.0163 -0.0104 -0.0545
-0.0003 -0.9994 0.9989 -0.0163 0.0104 0.0545
-34.9655 -5.9940 10.9890 -0.5128 0.8605 0.0779

loop_
_smtbx_masks_void_nr
_smtbx_masks_void_average_x
_smtbx_masks_void_average_y
_smtbx_masks_void_average_z
_smtbx_masks_void_volume
_smtbx_masks_void_count_electrons
_smtbx_masks_void_content
1 0.250 0.038 0.500 178.9 39.3 ?
2 0.250 0.462 1.000 178.9 39.2 ?
3 0.750 -0.038 0.500 178.9 39.2 ?
4 0.750 0.538 1.000 178.9 39.3 ?
